data_4134182
loop_
_publ_author_name
'Zhang, Zhenhao'
'Smal, Vitalii'
'Retailleau, Pascal'
'Voituriez, Arnaud'
'Frison, Gilles'
'Marinetti, Angela'
'Guinchard, Xavier'

_publ_section_title
;
 Tethered Counterion-Directed Catalysis: Merging the Chiral Ion-Pairing
 and Bifunctional Ligand Strategies in Enantioselective Gold(I) Catalysis.
;
_journal_issue 8
_journal_name_full 'Journal of the American Chemical Society'
_journal_page_first 3797
_journal_page_last 3805
_journal_paper_doi 10.1021/jacs.9b11154
_journal_volume 142
_journal_year 2020
_chemical_absolute_configuration ad
_chemical_formula_moiety 'C38 H26 Au Cl O4 P2, C3 H8 O'
_chemical_formula_sum 'C41 H34 Au Cl O5 P2'
_chemical_formula_weight 901.04
_space_group_crystal_system orthorhombic
_space_group_IT_number 19
_space_group_name_Hall 'P 2ac 2ab'
_space_group_name_H-M_alt 'P 21 21 21'
_atom_sites_solution_hydrogens geom
_atom_sites_solution_primary dual
_atom_sites_solution_secondary difmap
_audit_creation_method SHELXL-2018/3
_cell_angle_alpha 90
_cell_angle_beta 90
_cell_angle_gamma 90
_cell_formula_units_Z 4
_cell_length_a 10.8015(2)
_cell_length_b 17.6790(3)
_cell_length_c 19.6851(14)
_cell_measurement_reflns_used 20561
_cell_measurement_temperature 293(2)
_cell_measurement_theta_max 68.2
_cell_measurement_theta_min 2.2
_cell_volume 3759.1(3)
_computing_cell_refinement
;
CrystalClear-SM Expert 2.0 r16 (Rigaku, 2014)
;
_computing_data_collection
;
CrystalClear-SM Expert 2.0 r16 (Rigaku, 2014)
;
_computing_data_reduction
;
CrystalClear-SM Expert 2.0 r16 (Rigaku, 2014)
;
_computing_structure_refinement 'SHELXL-2018/3 (Sheldrick, 2015)'
_computing_structure_solution 'SHELXT (Sheldrick, 2015)'
_diffrn_ambient_temperature 293(2)
_diffrn_detector 'Rigaku Rapid2 IP'
_diffrn_detector_area_resol_mean 10.0000
_diffrn_measured_fraction_theta_full 0.990
_diffrn_measured_fraction_theta_max 0.990
_diffrn_measurement_device
;
Crystal Goniometer chi-partial
;
_diffrn_measurement_device_type
;
Rigaku Spider mm007HF Rapid2
;
_diffrn_measurement_method 'profile data from \w-scans'
_diffrn_measurement_specimen_support Fiber
_diffrn_radiation_monochromator 'OSMIC CMF Confocal'
_diffrn_radiation_type CuK\a
_diffrn_radiation_wavelength 1.54187
_diffrn_reflns_av_R_equivalents 0.0462
_diffrn_reflns_av_unetI/netI 0.0385
_diffrn_reflns_Laue_measured_fraction_full 0.990
_diffrn_reflns_Laue_measured_fraction_max 0.990
_diffrn_reflns_limit_h_max 12
_diffrn_reflns_limit_h_min -12
_diffrn_reflns_limit_k_max 18
_diffrn_reflns_limit_k_min -21
_diffrn_reflns_limit_l_max 23
_diffrn_reflns_limit_l_min -20
_diffrn_reflns_number 32647
_diffrn_reflns_point_group_measured_fraction_full 0.990
_diffrn_reflns_point_group_measured_fraction_max 0.989
_diffrn_reflns_theta_full 67.687
_diffrn_reflns_theta_max 68.235
_diffrn_reflns_theta_min 4.492
_diffrn_source 'Rotating Anode'
_exptl_absorpt_coefficient_mu 9.165
_exptl_absorpt_correction_T_max 1.000
_exptl_absorpt_correction_T_min 0.605
_exptl_absorpt_correction_type multi-scan
_exptl_absorpt_process_details 'REQAB (Higashi-Rigaku, 1998)'
_exptl_crystal_colour colourless
_exptl_crystal_density_diffrn 1.592
_exptl_crystal_description prism
_exptl_crystal_F_000 1784
_exptl_crystal_size_max 0.35
_exptl_crystal_size_mid 0.26
_exptl_crystal_size_min 0.22
_refine_diff_density_max 1.609
_refine_diff_density_min -0.462
_refine_diff_density_rms 0.102
_refine_ls_abs_structure_details
;
 Flack x determined using 2545 quotients [(I+)-(I-)]/[(I+)+(I-)]
 (Parsons, Flack and Wagner, Acta Cryst. B69 (2013) 249-259).
;
_refine_ls_abs_structure_Flack -0.023(3)
_refine_ls_extinction_method none
_refine_ls_goodness_of_fit_ref 1.082
_refine_ls_hydrogen_treatment constr
_refine_ls_matrix_type full
_refine_ls_number_parameters 456
_refine_ls_number_reflns 6802
_refine_ls_number_restraints 27
_refine_ls_restrained_S_all 1.085
_refine_ls_R_factor_all 0.0386
_refine_ls_R_factor_gt 0.0362
_refine_ls_shift/su_max 0.001
_refine_ls_shift/su_mean 0.000
_refine_ls_structure_factor_coef Fsqd
_refine_ls_weighting_details 'w=1/[\s^2^(Fo^2^)+(0.0491P)^2^] where P=(Fo^2^+2Fc^2^)/3'
_refine_ls_weighting_scheme calc
_refine_ls_wR_factor_gt 0.0839
_refine_ls_wR_factor_ref 0.0869
_reflns_Friedel_coverage 0.785
_reflns_Friedel_fraction_full 0.989
_reflns_Friedel_fraction_max 0.989
_reflns_number_gt 6432
_reflns_number_total 6835
_reflns_threshold_expression 'I > 2\s(I)'
_cod_data_source_file zzh-22-deposit.cif
_cod_data_source_block zzh-22
_cod_depositor_comments
;
The following automatic conversions were performed:

data item '_exptl_absorpt_correction_type' value 'Multi-scan' was
changed to 'multi-scan' in accordance with the
/home/data/users/saulius/crontab/automatic-downloads/rss-feeds/ACS/lib/dictionaries/cif_core.dic
dictionary named 'cif_core.dic' version 2.4.2 last updated on
2011-04-26.

Automatic conversion script
Id: cif_fix_values 7556 2019-12-06 15:28:31Z antanas 

 Adding full bibliography for 4134182--4134184.cif.
;
_cod_database_code 4134182
_shelx_shelxl_version_number 2018/3
_shelx_space_group_comment
;
The symmetry employed for this shelxl refinement is uniquely defined
by the following loop, which should always be used as a source of
symmetry information in preference to the above space-group names.
They are only intended as comments.
;

loop_
_space_group_symop_operation_xyz
'x, y, z'
'-x+1/2, -y, z+1/2'
'-x, y+1/2, -z+1/2'
'x+1/2, -y+1/2, -z'

loop_
_atom_site_label
_atom_site_type_symbol
_atom_site_fract_x
_atom_site_fract_y
_atom_site_fract_z
_atom_site_U_iso_or_equiv
_atom_site_adp_type
_atom_site_occupancy
_atom_site_site_symmetry_order
_atom_site_calc_flag
_atom_site_refinement_flags_posn
_atom_site_refinement_flags_adp
_atom_site_refinement_flags_occupancy
_atom_site_disorder_assembly
_atom_site_disorder_group
Au1 Au 0.73309(3) 0.42215(2) 0.38202(2) 0.05161(11) Uani 1 1 d . . . . .
C1 C 0.5836(7) 0.5032(4) 0.5191(4) 0.0465(17) Uani 1 1 d . . . . .
P1 P 0.57624(17) 0.42820(10) 0.45520(9) 0.0457(4) Uani 1 1 d . . . . .
P2 P 0.4288(2) 0.70761(12) 0.40617(11) 0.0582(5) Uani 1 1 d . . . . .
C2 C 0.5415(8) 0.4885(4) 0.5843(4) 0.060(2) Uani 1 1 d . . . . .
H2 H 0.507012 0.441599 0.594376 0.072 Uiso 1 1 calc R U . . .
Cl1 Cl 0.8827(2) 0.40886(17) 0.30221(12) 0.0880(8) Uani 1 1 d . . . . .
O2 O 0.4801(4) 0.6240(3) 0.3958(2) 0.0516(12) Uani 1 1 d . . . . .
O3 O 0.2901(6) 0.6976(4) 0.4042(3) 0.0737(16) Uani 1 1 d . . . . .
HO3 H 0.266964 0.676681 0.439155 0.111 Uiso 1 1 calc R U . . .
C3 C 0.5505(9) 0.5422(5) 0.6338(4) 0.069(2) Uani 1 1 d . . . . .
H3 H 0.521306 0.531940 0.677256 0.083 Uiso 1 1 calc R U . . .
O1 O 0.4689(6) 0.7502(3) 0.3392(3) 0.0612(15) Uani 1 1 d . . . . .
O4 O 0.4827(6) 0.7480(3) 0.4636(3) 0.0714(16) Uani 1 1 d . . . . .
C4 C 0.6018(9) 0.6109(5) 0.6199(5) 0.075(2) Uani 1 1 d . . . . .
H4 H 0.608199 0.647107 0.653979 0.090 Uiso 1 1 calc R U . . .
C9 C 0.8605(7) 0.6190(4) 0.3609(4) 0.0527(19) Uani 1 1 d . . . . .
C8 C 0.8103(7) 0.5960(4) 0.4233(4) 0.054(2) Uani 1 1 d . . . . .
H8 H 0.863977 0.581163 0.457757 0.065 Uiso 1 1 calc R U . . .
C7 C 0.6848(8) 0.5946(3) 0.4357(4) 0.0476(17) Uani 1 1 d . . . . .
C6 C 0.6351(7) 0.5746(4) 0.5039(4) 0.0490(16) Uani 1 1 d . . . . .
C5 C 0.6442(10) 0.6269(4) 0.5556(4) 0.067(2) Uani 1 1 d . . . . .
H5 H 0.679624 0.673861 0.546788 0.080 Uiso 1 1 calc R U . . .
C10 C 0.9899(8) 0.6257(5) 0.3516(5) 0.073(3) Uani 1 1 d . . . . .
H10 H 1.043068 0.612685 0.386911 0.088 Uiso 1 1 calc R U . . .
C11 C 1.0377(9) 0.6507(6) 0.2919(5) 0.081(3) Uani 1 1 d . . . . .
H11 H 1.123125 0.653826 0.286659 0.097 Uiso 1 1 calc R U . . .
C12 C 0.9611(9) 0.6716(6) 0.2388(5) 0.084(3) Uani 1 1 d . . . . .
H12 H 0.994829 0.689651 0.198467 0.101 Uiso 1 1 calc R U . . .
C13 C 0.8349(8) 0.6656(5) 0.2461(4) 0.066(2) Uani 1 1 d . . . . .
H13 H 0.784448 0.679928 0.210037 0.079 Uiso 1 1 calc R U . . .
C14 C 0.7793(8) 0.6388(4) 0.3059(4) 0.0531(18) Uani 1 1 d . . . . .
C16 C 0.6070(6) 0.6174(3) 0.3813(4) 0.0464(15) Uani 1 1 d . . . . .
C15 C 0.6489(7) 0.6358(4) 0.3180(4) 0.0456(17) Uani 1 1 d . . . . .
C17 C 0.5566(7) 0.6579(4) 0.2639(4) 0.0507(18) Uani 1 1 d . . . . .
C18 C 0.4708(8) 0.7140(4) 0.2765(4) 0.057(2) Uani 1 1 d . . . . .
C19 C 0.3882(8) 0.7411(5) 0.2258(5) 0.074(3) Uani 1 1 d . . . . .
H19 H 0.331877 0.779259 0.235746 0.089 Uiso 1 1 calc R U . . .
C20 C 0.3928(9) 0.7106(5) 0.1633(5) 0.074(3) Uani 1 1 d . . . . .
H20 H 0.340662 0.729598 0.129771 0.088 Uiso 1 1 calc R U . . .
C21 C 0.4731(8) 0.6516(5) 0.1471(5) 0.063(2) Uani 1 1 d . . . . .
C22 C 0.4781(10) 0.6189(6) 0.0820(5) 0.077(3) Uani 1 1 d . . . . .
H22 H 0.426987 0.637942 0.048028 0.092 Uiso 1 1 calc R U . . .
C23 C 0.5538(10) 0.5612(7) 0.0671(5) 0.088(3) Uani 1 1 d . . . . .
H23 H 0.557098 0.542760 0.022919 0.106 Uiso 1 1 calc R U . . .
C24 C 0.6279(9) 0.5286(6) 0.1173(5) 0.078(2) Uani 1 1 d . . . . .
H24 H 0.676912 0.486812 0.107222 0.094 Uiso 1 1 calc R U . . .
C25 C 0.6279(8) 0.5587(4) 0.1816(4) 0.062(2) Uani 1 1 d . . . . .
H25 H 0.677318 0.536956 0.214980 0.075 Uiso 1 1 calc R U . . .
C26 C 0.5549(8) 0.6216(4) 0.1977(4) 0.0550(19) Uani 1 1 d . . . . .
C28 C 0.5653(8) 0.3417(4) 0.5066(4) 0.0489(18) Uani 1 1 d . . . . .
C29 C 0.6727(8) 0.3141(4) 0.5342(4) 0.061(2) Uani 1 1 d . . . . .
H29 H 0.747462 0.338311 0.525521 0.074 Uiso 1 1 calc R U . . .
C30 C 0.6701(9) 0.2505(4) 0.5751(4) 0.068(2) Uani 1 1 d . . . . .
H30 H 0.743226 0.231740 0.593491 0.082 Uiso 1 1 calc R U . . .
C31 C 0.5609(10) 0.2154(4) 0.5882(4) 0.068(3) Uani 1 1 d . . . . .
H31 H 0.558900 0.172916 0.616018 0.082 Uiso 1 1 calc R U . . .
C32 C 0.4527(9) 0.2431(4) 0.5602(4) 0.067(2) Uani 1 1 d . . . . .
H32 H 0.377928 0.218921 0.568980 0.080 Uiso 1 1 calc R U . . .
C33 C 0.4550(8) 0.3056(4) 0.5199(4) 0.058(2) Uani 1 1 d . . . . .
H33 H 0.381804 0.323953 0.501339 0.070 Uiso 1 1 calc R U . . .
C34 C 0.4302(8) 0.4390(4) 0.4112(4) 0.0544(19) Uani 1 1 d . U . . .
C35 C 0.3248(9) 0.4662(5) 0.4422(6) 0.074(3) Uani 1 1 d . . . . .
H35 H 0.327038 0.479030 0.488031 0.088 Uiso 1 1 calc R U . . .
C36 C 0.2188(10) 0.4744(6) 0.4073(7) 0.093(3) Uani 1 1 d . . . . .
H36 H 0.149006 0.493111 0.429348 0.112 Uiso 1 1 calc R U . . .
C37 C 0.2115(13) 0.4561(8) 0.3406(7) 0.116(5) Uani 1 1 d . U . . .
H37 H 0.137920 0.462796 0.316799 0.139 Uiso 1 1 calc R U . . .
C38 C 0.3132(13) 0.4277(11) 0.3088(7) 0.151(6) Uani 1 1 d . U . . .
H38 H 0.308504 0.412827 0.263587 0.181 Uiso 1 1 calc R U . . .
C39 C 0.4222(11) 0.4209(8) 0.3434(5) 0.104(4) Uani 1 1 d . U . . .
H39 H 0.492265 0.403826 0.320644 0.125 Uiso 1 1 calc R U . . .
O101 O 0.1731(7) 0.6613(4) 0.5049(4) 0.093(2) Uani 1 1 d . . . . .
H10O H 0.138291 0.700646 0.516028 0.139 Uiso 1 1 calc R U . . .
C101 C 0.2485(11) 0.6338(5) 0.5616(5) 0.083(3) Uani 1 1 d . . . . .
H101 H 0.322085 0.608656 0.543283 0.099 Uiso 1 1 calc R U . . .
C102 C 0.1724(17) 0.5770(7) 0.5990(7) 0.151(6) Uani 1 1 d . . . . .
H10A H 0.215789 0.561150 0.639119 0.227 Uiso 1 1 calc R U . . .
H10B H 0.157862 0.533950 0.570307 0.227 Uiso 1 1 calc R U . . .
H10C H 0.094648 0.599188 0.611613 0.227 Uiso 1 1 calc R U . . .
C103 C 0.2877(12) 0.6958(6) 0.6051(6) 0.108(4) Uani 1 1 d . . . . .
H10D H 0.335594 0.676239 0.642196 0.161 Uiso 1 1 calc R U . . .
H10E H 0.216202 0.721617 0.622461 0.161 Uiso 1 1 calc R U . . .
H10F H 0.337247 0.730571 0.579264 0.161 Uiso 1 1 calc R U . . .

loop_
_atom_site_aniso_label
_atom_site_aniso_U_11
_atom_site_aniso_U_22
_atom_site_aniso_U_33
_atom_site_aniso_U_23
_atom_site_aniso_U_13
_atom_site_aniso_U_12
Au1 0.05563(19) 0.05385(16) 0.04535(19) 0.00233(12) 0.00442(14) 0.00123(14)
C1 0.047(4) 0.051(4) 0.041(4) -0.002(3) 0.000(3) 0.004(3)
P1 0.0488(10) 0.0447(9) 0.0436(10) -0.0026(8) 0.0021(7) -0.0012(9)
P2 0.0557(13) 0.0604(11) 0.0585(13) -0.0061(9) -0.0032(10) 0.0084(10)
C2 0.070(6) 0.057(4) 0.054(5) -0.004(4) 0.002(4) -0.003(4)
Cl1 0.0781(16) 0.124(2) 0.0619(14) 0.0139(14) 0.0241(12) 0.0119(16)
O2 0.047(3) 0.054(3) 0.053(3) 0.002(2) -0.003(2) 0.001(2)
O3 0.062(4) 0.087(4) 0.073(4) -0.007(3) -0.001(3) 0.010(3)
C3 0.086(6) 0.077(5) 0.043(5) -0.002(4) 0.002(4) -0.004(5)
O1 0.076(4) 0.050(3) 0.058(3) 0.002(2) -0.005(3) 0.011(3)
O4 0.076(4) 0.070(4) 0.068(4) -0.017(3) 0.001(3) 0.003(3)
C4 0.108(8) 0.064(5) 0.051(5) -0.013(4) -0.010(6) -0.004(5)
C9 0.048(4) 0.051(4) 0.059(5) 0.014(3) -0.010(4) -0.013(3)
C8 0.052(4) 0.050(4) 0.062(5) 0.014(3) -0.020(4) -0.002(3)
C7 0.063(5) 0.036(3) 0.044(4) 0.006(3) -0.007(3) -0.006(3)
C6 0.056(4) 0.042(3) 0.049(4) 0.005(3) -0.015(3) -0.002(4)
C5 0.097(7) 0.051(4) 0.054(5) -0.002(3) -0.015(5) -0.004(4)
C10 0.056(5) 0.081(6) 0.082(7) 0.012(5) -0.017(5) 0.006(4)
C11 0.054(6) 0.101(7) 0.088(8) 0.023(6) -0.001(5) -0.006(5)
C12 0.065(7) 0.110(8) 0.078(7) 0.037(6) 0.009(5) -0.007(6)
C13 0.061(5) 0.077(5) 0.060(6) 0.014(4) -0.004(4) -0.004(4)
C14 0.058(5) 0.051(4) 0.050(4) 0.013(3) -0.002(4) -0.005(4)
C16 0.046(4) 0.042(3) 0.051(4) 0.003(3) -0.003(4) -0.003(3)
C15 0.049(4) 0.040(3) 0.048(4) 0.006(3) -0.007(3) 0.003(3)
C17 0.050(4) 0.045(4) 0.057(5) 0.009(3) -0.008(4) 0.003(3)
C18 0.062(5) 0.057(4) 0.052(5) 0.010(4) -0.008(4) 0.000(4)
C19 0.067(6) 0.068(5) 0.086(7) 0.023(5) -0.010(5) 0.014(5)
C20 0.063(6) 0.095(7) 0.062(6) 0.026(5) -0.017(5) -0.002(5)
C21 0.060(5) 0.073(5) 0.057(5) 0.012(4) -0.013(4) -0.011(4)
C22 0.072(7) 0.112(8) 0.047(6) 0.009(5) -0.009(5) -0.022(6)
C23 0.082(7) 0.126(9) 0.057(6) -0.026(6) 0.003(5) -0.029(7)
C24 0.064(5) 0.095(6) 0.077(7) -0.018(6) 0.007(6) -0.009(5)
C25 0.058(5) 0.072(5) 0.056(5) -0.005(4) -0.001(4) -0.003(4)
C26 0.052(5) 0.066(5) 0.047(5) 0.000(4) -0.002(4) -0.007(4)
C28 0.055(5) 0.046(4) 0.046(4) -0.005(3) 0.005(4) 0.002(3)
C29 0.056(5) 0.064(4) 0.065(5) -0.001(4) 0.011(4) 0.003(4)
C30 0.078(6) 0.068(5) 0.060(5) 0.009(4) 0.005(5) 0.024(5)
C31 0.094(7) 0.050(4) 0.060(5) 0.003(4) 0.022(5) 0.004(5)
C32 0.073(6) 0.054(4) 0.073(6) -0.003(4) 0.015(5) -0.016(4)
C33 0.058(5) 0.054(4) 0.062(5) 0.002(4) 0.002(4) -0.009(4)
C34 0.057(5) 0.049(4) 0.057(5) 0.000(3) -0.009(4) -0.001(3)
C35 0.063(6) 0.061(5) 0.096(8) -0.013(5) -0.001(5) 0.007(4)
C36 0.058(6) 0.082(6) 0.138(10) 0.022(6) -0.012(7) 0.017(5)
C37 0.086(8) 0.144(11) 0.117(11) 0.039(9) -0.036(8) -0.013(7)
C38 0.095(8) 0.282(18) 0.074(8) -0.003(11) -0.032(7) 0.002(12)
C39 0.078(7) 0.176(11) 0.060(6) -0.007(7) -0.013(5) 0.011(8)
O101 0.078(5) 0.110(5) 0.091(5) -0.007(4) 0.004(4) 0.009(4)
C101 0.096(8) 0.059(5) 0.094(7) -0.007(4) 0.002(7) 0.001(5)
C102 0.197(17) 0.132(11) 0.125(12) 0.002(9) 0.029(11) -0.064(11)
C103 0.111(9) 0.097(7) 0.115(9) -0.018(7) -0.015(8) 0.011(7)

loop_
_atom_type_symbol
_atom_type_description
_atom_type_scat_dispersion_real
_atom_type_scat_dispersion_imag
_atom_type_scat_source
C C 0.0181 0.0091 'International Tables Vol C Tables 4.2.6.8 and 6.1.1.4'
H H 0.0000 0.0000 'International Tables Vol C Tables 4.2.6.8 and 6.1.1.4'
Au Au -4.4197 7.2980 'International Tables Vol C Tables 4.2.6.8 and 6.1.1.4'
Cl Cl 0.3639 0.7018 'International Tables Vol C Tables 4.2.6.8 and 6.1.1.4'
P P 0.2955 0.4335 'International Tables Vol C Tables 4.2.6.8 and 6.1.1.4'
O O 0.0492 0.0322 'International Tables Vol C Tables 4.2.6.8 and 6.1.1.4'

loop_
_geom_angle_atom_site_label_1
_geom_angle_atom_site_label_2
_geom_angle_atom_site_label_3
_geom_angle
_geom_angle_site_symmetry_1
_geom_angle_site_symmetry_3
_geom_angle_publ_flag
P1 Au1 Cl1 175.02(9) . . ?
C2 C1 C6 119.5(7) . . ?
C2 C1 P1 119.1(6) . . ?
C6 C1 P1 121.4(5) . . ?
C34 P1 C1 106.9(3) . . ?
C34 P1 C28 107.1(4) . . ?
C1 P1 C28 103.2(3) . . ?
C34 P1 Au1 111.0(3) . . ?
C1 P1 Au1 116.5(3) . . ?
C28 P1 Au1 111.4(3) . . ?
O4 P2 O3 118.3(4) . . ?
O4 P2 O1 107.7(3) . . ?
O3 P2 O1 107.9(4) . . ?
O4 P2 O2 114.6(3) . . ?
O3 P2 O2 103.4(3) . . ?
O1 P2 O2 103.9(3) . . ?
C3 C2 C1 120.5(8) . . ?
C3 C2 H2 119.8 . . ?
C1 C2 H2 119.8 . . ?
C16 O2 P2 116.3(4) . . ?
P2 O3 HO3 109.5 . . ?
C4 C3 C2 120.4(8) . . ?
C4 C3 H3 119.8 . . ?
C2 C3 H3 119.8 . . ?
C18 O1 P2 121.7(5) . . ?
C3 C4 C5 120.2(8) . . ?
C3 C4 H4 119.9 . . ?
C5 C4 H4 119.9 . . ?
C8 C9 C10 121.3(7) . . ?
C8 C9 C14 119.6(7) . . ?
C10 C9 C14 119.0(8) . . ?
C7 C8 C9 122.8(7) . . ?
C7 C8 H8 118.6 . . ?
C9 C8 H8 118.6 . . ?
C8 C7 C16 116.3(7) . . ?
C8 C7 C6 121.3(7) . . ?
C16 C7 C6 122.3(7) . . ?
C5 C6 C1 118.2(7) . . ?
C5 C6 C7 118.8(6) . . ?
C1 C6 C7 123.0(6) . . ?
C4 C5 C6 121.2(8) . . ?
C4 C5 H5 119.4 . . ?
C6 C5 H5 119.4 . . ?
C11 C10 C9 121.0(9) . . ?
C11 C10 H10 119.5 . . ?
C9 C10 H10 119.5 . . ?
C10 C11 C12 120.9(9) . . ?
C10 C11 H11 119.5 . . ?
C12 C11 H11 119.5 . . ?
C13 C12 C11 119.6(9) . . ?
C13 C12 H12 120.2 . . ?
C11 C12 H12 120.2 . . ?
C12 C13 C14 122.5(8) . . ?
C12 C13 H13 118.7 . . ?
C14 C13 H13 118.7 . . ?
C13 C14 C15 125.0(7) . . ?
C13 C14 C9 116.9(7) . . ?
C15 C14 C9 117.8(7) . . ?
C15 C16 O2 119.2(6) . . ?
C15 C16 C7 124.1(7) . . ?
O2 C16 C7 116.6(7) . . ?
C16 C15 C14 119.2(7) . . ?
C16 C15 C17 119.1(7) . . ?
C14 C15 C17 121.6(7) . . ?
C18 C17 C26 118.1(7) . . ?
C18 C17 C15 120.1(7) . . ?
C26 C17 C15 121.8(7) . . ?
C17 C18 O1 120.0(7) . . ?
C17 C18 C19 122.5(8) . . ?
O1 C18 C19 117.3(7) . . ?
C20 C19 C18 119.0(9) . . ?
C20 C19 H19 120.5 . . ?
C18 C19 H19 120.5 . . ?
C19 C20 C21 122.1(8) . . ?
C19 C20 H20 118.9 . . ?
C21 C20 H20 118.9 . . ?
C20 C21 C22 122.7(9) . . ?
C20 C21 C26 120.0(8) . . ?
C22 C21 C26 117.3(9) . . ?
C23 C22 C21 122.3(9) . . ?
C23 C22 H22 118.8 . . ?
C21 C22 H22 118.8 . . ?
C22 C23 C24 120.7(9) . . ?
C22 C23 H23 119.6 . . ?
C24 C23 H23 119.6 . . ?
C25 C24 C23 119.5(10) . . ?
C25 C24 H24 120.3 . . ?
C23 C24 H24 120.3 . . ?
C24 C25 C26 121.2(9) . . ?
C24 C25 H25 119.4 . . ?
C26 C25 H25 119.4 . . ?
C25 C26 C21 118.8(8) . . ?
C25 C26 C17 123.2(7) . . ?
C21 C26 C17 118.0(7) . . ?
C29 C28 C33 119.4(7) . . ?
C29 C28 P1 117.4(6) . . ?
C33 C28 P1 123.2(7) . . ?
C28 C29 C30 120.2(8) . . ?
C28 C29 H29 119.9 . . ?
C30 C29 H29 119.9 . . ?
C31 C30 C29 120.0(9) . . ?
C31 C30 H30 120.0 . . ?
C29 C30 H30 120.0 . . ?
C30 C31 C32 119.8(8) . . ?
C30 C31 H31 120.1 . . ?
C32 C31 H31 120.1 . . ?
C33 C32 C31 120.3(8) . . ?
C33 C32 H32 119.8 . . ?
C31 C32 H32 119.8 . . ?
C32 C33 C28 120.3(8) . . ?
C32 C33 H33 119.9 . . ?
C28 C33 H33 119.9 . . ?
C39 C34 C35 117.3(9) . . ?
C39 C34 P1 119.7(8) . . ?
C35 C34 P1 123.0(7) . . ?
C36 C35 C34 121.0(10) . . ?
C36 C35 H35 119.5 . . ?
C34 C35 H35 119.5 . . ?
C35 C36 C37 121.3(12) . . ?
C35 C36 H36 119.4 . . ?
C37 C36 H36 119.4 . . ?
C36 C37 C38 119.1(12) . . ?
C36 C37 H37 120.4 . . ?
C38 C37 H37 120.4 . . ?
C37 C38 C39 120.0(12) . . ?
C37 C38 H38 120.0 . . ?
C39 C38 H38 120.0 . . ?
C38 C39 C34 121.2(12) . . ?
C38 C39 H39 119.4 . . ?
C34 C39 H39 119.4 . . ?
C101 O101 H10O 109.5 . . ?
C103 C101 O101 111.1(7) . . ?
C103 C101 C102 112.2(10) . . ?
O101 C101 C102 107.1(11) . . ?
C103 C101 H101 108.8 . . ?
O101 C101 H101 108.8 . . ?
C102 C101 H101 108.8 . . ?
C101 C102 H10A 109.5 . . ?
C101 C102 H10B 109.5 . . ?
H10A C102 H10B 109.5 . . ?
C101 C102 H10C 109.5 . . ?
H10A C102 H10C 109.5 . . ?
H10B C102 H10C 109.5 . . ?
C101 C103 H10D 109.5 . . ?
C101 C103 H10E 109.5 . . ?
H10D C103 H10E 109.5 . . ?
C101 C103 H10F 109.5 . . ?
H10D C103 H10F 109.5 . . ?
H10E C103 H10F 109.5 . . ?

loop_
_geom_bond_atom_site_label_1
_geom_bond_atom_site_label_2
_geom_bond_distance
_geom_bond_site_symmetry_2
_geom_bond_publ_flag
Au1 P1 2.2264(18) . ?
Au1 Cl1 2.266(2) . ?
C1 C2 1.387(10) . ?
C1 C6 1.412(9) . ?
C1 P1 1.829(7) . ?
P1 C34 1.809(8) . ?
P1 C28 1.837(7) . ?
P2 O4 1.458(6) . ?
P2 O3 1.510(7) . ?
P2 O1 1.578(6) . ?
P2 O2 1.592(5) . ?
C2 C3 1.364(11) . ?
C2 H2 0.9300 . ?
O2 C16 1.405(8) . ?
O3 HO3 0.8200 . ?
C3 C4 1.363(12) . ?
C3 H3 0.9300 . ?
O1 C18 1.392(9) . ?
C4 C5 1.376(12) . ?
C4 H4 0.9300 . ?
C9 C8 1.402(11) . ?
C9 C10 1.414(12) . ?
C9 C14 1.438(10) . ?
C8 C7 1.378(11) . ?
C8 H8 0.9300 . ?
C7 C16 1.419(10) . ?
C7 C6 1.488(10) . ?
C6 C5 1.377(10) . ?
C5 H5 0.9300 . ?
C10 C11 1.358(13) . ?
C10 H10 0.9300 . ?
C11 C12 1.383(13) . ?
C11 H11 0.9300 . ?
C12 C13 1.375(12) . ?
C12 H12 0.9300 . ?
C13 C14 1.404(10) . ?
C13 H13 0.9300 . ?
C14 C15 1.429(11) . ?
C16 C15 1.366(10) . ?
C15 C17 1.511(9) . ?
C17 C18 1.379(11) . ?
C17 C26 1.451(11) . ?
C18 C19 1.422(11) . ?
C19 C20 1.343(12) . ?
C19 H19 0.9300 . ?
C20 C21 1.395(12) . ?
C20 H20 0.9300 . ?
C21 C22 1.407(13) . ?
C21 C26 1.433(11) . ?
C22 C23 1.338(14) . ?
C22 H22 0.9300 . ?
C23 C24 1.396(14) . ?
C23 H23 0.9300 . ?
C24 C25 1.373(12) . ?
C24 H24 0.9300 . ?
C25 C26 1.400(11) . ?
C25 H25 0.9300 . ?
C28 C29 1.371(11) . ?
C28 C33 1.377(11) . ?
C29 C30 1.383(10) . ?
C29 H29 0.9300 . ?
C30 C31 1.358(13) . ?
C30 H30 0.9300 . ?
C31 C32 1.382(13) . ?
C31 H31 0.9300 . ?
C32 C33 1.359(11) . ?
C32 H32 0.9300 . ?
C33 H33 0.9300 . ?
C34 C39 1.376(13) . ?
C34 C35 1.379(12) . ?
C35 C36 1.343(13) . ?
C35 H35 0.9300 . ?
C36 C37 1.356(18) . ?
C36 H36 0.9300 . ?
C37 C38 1.360(19) . ?
C37 H37 0.9300 . ?
C38 C39 1.364(15) . ?
C38 H38 0.9300 . ?
C39 H39 0.9300 . ?
O101 C101 1.464(11) . ?
O101 H10O 0.8200 . ?
C101 C103 1.454(12) . ?
C101 C102 1.493(14) . ?
C101 H101 0.9800 . ?
C102 H10A 0.9600 . ?
C102 H10B 0.9600 . ?
C102 H10C 0.9600 . ?
C103 H10D 0.9600 . ?
C103 H10E 0.9600 . ?
C103 H10F 0.9600 . ?

loop_
_geom_hbond_atom_site_label_D
_geom_hbond_atom_site_label_H
_geom_hbond_atom_site_label_A
_geom_hbond_distance_DH
_geom_hbond_distance_HA
_geom_hbond_distance_DA
_geom_hbond_angle_DHA
_geom_hbond_site_symmetry_A
_geom_hbond_publ_flag
O3 HO3 O101 0.82 1.67 2.437(9) 155.6 . yes
O101 H10O O4 0.82 1.95 2.680(10) 147.5 4_466 yes

loop_
_geom_torsion_atom_site_label_1
_geom_torsion_atom_site_label_2
_geom_torsion_atom_site_label_3
_geom_torsion_atom_site_label_4
_geom_torsion
_geom_torsion_site_symmetry_1
_geom_torsion_site_symmetry_2
_geom_torsion_site_symmetry_3
_geom_torsion_site_symmetry_4
_geom_torsion_publ_flag
C2 C1 P1 C34 92.5(7) . . . . ?
C6 C1 P1 C34 -89.8(7) . . . . ?
C2 C1 P1 C28 -20.3(7) . . . . ?
C6 C1 P1 C28 157.4(7) . . . . ?
C2 C1 P1 Au1 -142.8(6) . . . . ?
C6 C1 P1 Au1 35.0(7) . . . . ?
C6 C1 C2 C3 -0.5(13) . . . . ?
P1 C1 C2 C3 177.3(7) . . . . ?
O4 P2 O2 C16 -62.6(6) . . . . ?
O3 P2 O2 C16 167.3(5) . . . . ?
O1 P2 O2 C16 54.6(6) . . . . ?
C1 C2 C3 C4 -0.6(14) . . . . ?
O4 P2 O1 C18 157.3(6) . . . . ?
O3 P2 O1 C18 -74.0(7) . . . . ?
O2 P2 O1 C18 35.4(7) . . . . ?
C2 C3 C4 C5 0.6(15) . . . . ?
C10 C9 C8 C7 174.8(7) . . . . ?
C14 C9 C8 C7 -2.9(12) . . . . ?
C9 C8 C7 C16 0.4(11) . . . . ?
C9 C8 C7 C6 -176.0(6) . . . . ?
C2 C1 C6 C5 1.5(12) . . . . ?
P1 C1 C6 C5 -176.3(6) . . . . ?
C2 C1 C6 C7 178.7(8) . . . . ?
P1 C1 C6 C7 1.0(10) . . . . ?
C8 C7 C6 C5 74.4(10) . . . . ?
C16 C7 C6 C5 -101.8(9) . . . . ?
C8 C7 C6 C1 -102.9(9) . . . . ?
C16 C7 C6 C1 81.0(9) . . . . ?
C3 C4 C5 C6 0.5(15) . . . . ?
C1 C6 C5 C4 -1.5(13) . . . . ?
C7 C6 C5 C4 -178.9(9) . . . . ?
C8 C9 C10 C11 -177.4(9) . . . . ?
C14 C9 C10 C11 0.4(13) . . . . ?
C9 C10 C11 C12 1.1(16) . . . . ?
C10 C11 C12 C13 -1.3(17) . . . . ?
C11 C12 C13 C14 0.0(16) . . . . ?
C12 C13 C14 C15 175.8(9) . . . . ?
C12 C13 C14 C9 1.4(13) . . . . ?
C8 C9 C14 C13 176.3(7) . . . . ?
C10 C9 C14 C13 -1.6(11) . . . . ?
C8 C9 C14 C15 1.5(11) . . . . ?
C10 C9 C14 C15 -176.3(7) . . . . ?
P2 O2 C16 C15 -74.8(8) . . . . ?
P2 O2 C16 C7 102.6(6) . . . . ?
C8 C7 C16 C15 3.9(11) . . . . ?
C6 C7 C16 C15 -179.7(6) . . . . ?
C8 C7 C16 O2 -173.3(6) . . . . ?
C6 C7 C16 O2 3.1(9) . . . . ?
O2 C16 C15 C14 171.8(6) . . . . ?
C7 C16 C15 C14 -5.4(11) . . . . ?
O2 C16 C15 C17 -4.0(10) . . . . ?
C7 C16 C15 C17 178.9(6) . . . . ?
C13 C14 C15 C16 -171.9(7) . . . . ?
C9 C14 C15 C16 2.5(11) . . . . ?
C13 C14 C15 C17 3.8(12) . . . . ?
C9 C14 C15 C17 178.1(6) . . . . ?
C16 C15 C17 C18 52.5(10) . . . . ?
C14 C15 C17 C18 -123.1(8) . . . . ?
C16 C15 C17 C26 -127.6(8) . . . . ?
C14 C15 C17 C26 56.8(10) . . . . ?
C26 C17 C18 O1 179.9(7) . . . . ?
C15 C17 C18 O1 -0.2(11) . . . . ?
C26 C17 C18 C19 -4.9(12) . . . . ?
C15 C17 C18 C19 175.0(7) . . . . ?
P2 O1 C18 C17 -68.4(10) . . . . ?
P2 O1 C18 C19 116.2(7) . . . . ?
C17 C18 C19 C20 0.6(13) . . . . ?
O1 C18 C19 C20 175.9(8) . . . . ?
C18 C19 C20 C21 2.2(14) . . . . ?
C19 C20 C21 C22 179.5(9) . . . . ?
C19 C20 C21 C26 -0.3(14) . . . . ?
C20 C21 C22 C23 -178.7(9) . . . . ?
C26 C21 C22 C23 1.1(14) . . . . ?
C21 C22 C23 C24 3.0(15) . . . . ?
C22 C23 C24 C25 -3.6(15) . . . . ?
C23 C24 C25 C26 0.0(14) . . . . ?
C24 C25 C26 C21 4.0(12) . . . . ?
C24 C25 C26 C17 -176.7(8) . . . . ?
C20 C21 C26 C25 175.3(8) . . . . ?
C22 C21 C26 C25 -4.5(12) . . . . ?
C20 C21 C26 C17 -4.0(12) . . . . ?
C22 C21 C26 C17 176.1(8) . . . . ?
C18 C17 C26 C25 -172.8(7) . . . . ?
C15 C17 C26 C25 7.3(12) . . . . ?
C18 C17 C26 C21 6.5(11) . . . . ?
C15 C17 C26 C21 -173.4(7) . . . . ?
C34 P1 C28 C29 167.9(6) . . . . ?
C1 P1 C28 C29 -79.5(6) . . . . ?
Au1 P1 C28 C29 46.2(6) . . . . ?
C34 P1 C28 C33 -14.3(8) . . . . ?
C1 P1 C28 C33 98.3(7) . . . . ?
Au1 P1 C28 C33 -135.9(6) . . . . ?
C33 C28 C29 C30 0.2(12) . . . . ?
P1 C28 C29 C30 178.1(6) . . . . ?
C28 C29 C30 C31 -0.5(12) . . . . ?
C29 C30 C31 C32 0.6(13) . . . . ?
C30 C31 C32 C33 -0.4(13) . . . . ?
C31 C32 C33 C28 0.1(13) . . . . ?
C29 C28 C33 C32 0.0(12) . . . . ?
P1 C28 C33 C32 -177.8(6) . . . . ?
C1 P1 C34 C39 146.6(9) . . . . ?
C28 P1 C34 C39 -103.3(9) . . . . ?
Au1 P1 C34 C39 18.6(9) . . . . ?
C1 P1 C34 C35 -32.1(8) . . . . ?
C28 P1 C34 C35 77.9(7) . . . . ?
Au1 P1 C34 C35 -160.2(6) . . . . ?
C39 C34 C35 C36 0.1(15) . . . . ?
P1 C34 C35 C36 178.9(7) . . . . ?
C34 C35 C36 C37 0.3(16) . . . . ?
C35 C36 C37 C38 1(2) . . . . ?
C36 C37 C38 C39 -3(3) . . . . ?
C37 C38 C39 C34 3(3) . . . . ?
C35 C34 C39 C38 -1.9(19) . . . . ?
P1 C34 C39 C38 179.3(12) . . . . ?
